data_7237620
loop_
_publ_author_name
'Zeng, Min'
'Zhan, Chuanlang'
'Yao, Jiannian'

_publ_section_title
;
 Novel bimetallic lanthanide metal--organic frameworks (Ln-MOFs) for
 colour-tuning through energy-transfer between visible and near-infrared
 emitting Ln3+ ions
;
_journal_issue 9
_journal_name_full 'Journal of Materials Chemistry C'
_journal_page_first 2751
_journal_paper_doi 10.1039/C8TC06445H
_journal_volume 7
_journal_year 2019
_chemical_formula_moiety '0.5(C42 H26 N6 Nd4 O28)'
_chemical_formula_sum 'C21 H13 N3 Nd2 O14'
_chemical_formula_weight 819.82
_space_group_crystal_system monoclinic
_space_group_IT_number 14
_space_group_name_Hall '-P 2ybc'
_space_group_name_H-M_alt 'P 1 21/c 1'
_atom_sites_solution_hydrogens mixed
_atom_sites_solution_primary dual
_audit_block_doi 10.5517/ccdc.csd.cc21b9c2
_audit_creation_date 2017-11-07
_audit_creation_method
;
Olex2 1.2
(compiled 2017.08.10 svn.r3458 for OlexSys, GUI svn.r5381)
;
_audit_update_record
;
2018-12-21 deposited with the CCDC.	2019-02-13 downloaded from the CCDC.
;
_cell_angle_alpha 90
_cell_angle_beta 94.942(3)
_cell_angle_gamma 90
_cell_formula_units_Z 2
_cell_length_a 6.4925(13)
_cell_length_b 17.852(4)
_cell_length_c 9.350(2)
_cell_measurement_reflns_used 3568
_cell_measurement_temperature 173(2)
_cell_measurement_theta_max 27.4839
_cell_measurement_theta_min 2.1683
_cell_volume 1079.7(4)
_computing_cell_refinement 'CrystalClear (Rigaku Inc., 2007)'
_computing_data_collection 'CrystalClear (Rigaku Inc., 2007)'
_computing_data_reduction 'CrystalClear (Rigaku Inc., 2007)'
_computing_molecular_graphics 'Olex2 (Dolomanov et al., 2009)''
_computing_publication_material 'CIFTAB (Sheldrick, 2013)'
_computing_structure_refinement 'ShelXL (Sheldrick, 2015)'
_computing_structure_solution 'ShelXT (Sheldrick, 2015)'
_diffrn_ambient_temperature 173.15
_diffrn_measured_fraction_theta_full 0.998
_diffrn_measured_fraction_theta_max 0.997
_diffrn_measurement_device_type 'Saturn724+ CCD'
_diffrn_measurement_method '\w scans at fixed \c = 45\%'
_diffrn_radiation_monochromator 'Graphite Monochromator'
_diffrn_radiation_type MoK\a
_diffrn_radiation_wavelength 0.71073
_diffrn_reflns_av_R_equivalents 0.0490
_diffrn_reflns_av_unetI/netI 0.0390
_diffrn_reflns_Laue_measured_fraction_full 0.998
_diffrn_reflns_Laue_measured_fraction_max 0.997
_diffrn_reflns_limit_h_max 8
_diffrn_reflns_limit_h_min -8
_diffrn_reflns_limit_k_max 22
_diffrn_reflns_limit_k_min -23
_diffrn_reflns_limit_l_max 11
_diffrn_reflns_limit_l_min -12
_diffrn_reflns_number 8672
_diffrn_reflns_point_group_measured_fraction_full 0.998
_diffrn_reflns_point_group_measured_fraction_max 0.997
_diffrn_reflns_theta_full 25.242
_diffrn_reflns_theta_max 27.483
_diffrn_reflns_theta_min 3.149
_diffrn_source 'Sealed Tube'
_exptl_absorpt_coefficient_mu 4.846
_exptl_absorpt_correction_T_max 1.00000
_exptl_absorpt_correction_T_min 0.46277
_exptl_absorpt_correction_type multi-scan
_exptl_absorpt_process_details 'CrystalClear (Rigaku Inc., 2007)'
_exptl_crystal_colour colorless
_exptl_crystal_density_diffrn 2.522
_exptl_crystal_description block
_exptl_crystal_F_000 784
_exptl_crystal_size_max 0.291
_exptl_crystal_size_mid 0.212
_exptl_crystal_size_min 0.109
_refine_diff_density_max 1.368
_refine_diff_density_min -1.491
_refine_diff_density_rms 0.164
_refine_ls_extinction_method none
_refine_ls_goodness_of_fit_ref 1.167
_refine_ls_hydrogen_treatment constr
_refine_ls_matrix_type full
_refine_ls_number_parameters 176
_refine_ls_number_reflns 2474
_refine_ls_number_restraints 0
_refine_ls_restrained_S_all 1.167
_refine_ls_R_factor_all 0.0330
_refine_ls_R_factor_gt 0.0322
_refine_ls_shift/su_max 0.001
_refine_ls_shift/su_mean 0.000
_refine_ls_structure_factor_coef Fsqd
_refine_ls_weighting_details 'w=1/[\s^2^(Fo^2^)+(0.0229P)^2^+4.2487P] where P=(Fo^2^+2Fc^2^)/3'
_refine_ls_weighting_scheme calc
_refine_ls_wR_factor_gt 0.0751
_refine_ls_wR_factor_ref 0.0757
_reflns_Friedel_coverage 0.000
_reflns_number_gt 2426
_reflns_number_total 2474
_reflns_threshold_expression 'I > 2\s(I)'
_cod_data_source_file c8tc06445h3.cif
_cod_data_source_block sa5244
_cod_depositor_comments
;
The following automatic conversions were performed:

data item '_exptl_absorpt_correction_type' value 'Multi-scan' was
changed to 'multi-scan' in accordance with the
/home/saulius/struct/COD-crude-data/automatic-downloads/DataCite-retrospective/RSC/depositions/lib/dictionaries/cif_core.dic
dictionary named 'cif_core.dic' version 2.4.2 last updated on
2011-04-26.

Automatic conversion script
Id: cif_fix_values 6909 2019-04-08 15:41:33Z antanas 
;
_cod_database_code 7237620
_shelx_shelxl_version_number 2016/6
_shelx_space_group_comment
;
The symmetry employed for this shelxl refinement is uniquely defined
by the following loop, which should always be used as a source of
symmetry information in preference to the above space-group names.
They are only intended as comments.
;
_shelx_estimated_absorpt_t_max 0.620
_shelx_estimated_absorpt_t_min 0.333
_olex2_refinement_description
;
1. Fixed Uiso
 At 1.5 times of:
  All O(H,H) groups, H1 of C1X
 At 1.2 times of:
  H5 of C5, H2 of C2, H3 of C3, H10 of C10
2. Shared sites
{N1, C1X}
3. Uiso/Uaniso restraints and constraints
Uiso(N1) = Uiso(C1X)
4. Others
 Fixed Sof: N1(0.5) C1X(0.5) H1(0.5)
5.a Riding coordinates:
 C10(H10), C1X(H1), O7(H7A,H7B)
5.b Aromatic/amide H refined with riding coordinates:
 C2(H2), C3(H3), C5(H5)
;
_olex2_submission_special_instructions 'No special instructions were received'

loop_
_space_group_symop_operation_xyz
'x, y, z'
'-x, y+1/2, -z+1/2'
'-x, -y, -z'
'x, -y-1/2, z-1/2'

loop_
_atom_site_label
_atom_site_type_symbol
_atom_site_fract_x
_atom_site_fract_y
_atom_site_fract_z
_atom_site_U_iso_or_equiv
_atom_site_adp_type
_atom_site_occupancy
_atom_site_site_symmetry_order
_atom_site_calc_flag
_atom_site_refinement_flags_posn
_atom_site_refinement_flags_occupancy
C1 C 0.3496(6) 0.4487(2) 0.2380(5) 0.0129(8) Uani 1 1 d . .
C2 C 0.2670(7) 0.4511(2) 0.0962(5) 0.0162(9) Uani 1 1 d . .
H2 H 0.221919 0.406471 0.047764 0.019 Uiso 1 1 calc R .
C3 C 0.2512(7) 0.5197(3) 0.0264(5) 0.0183(9) Uani 1 1 d . .
H3 H 0.195380 0.522737 -0.070776 0.022 Uiso 1 1 calc R .
C4 C 0.3178(6) 0.5836(2) 0.1000(5) 0.0140(8) Uani 1 1 d . .
C5 C 0.4069(6) 0.5167(2) 0.3050(5) 0.0144(8) Uani 1 1 d . .
H5 H 0.459980 0.515550 0.402943 0.017 Uiso 1 1 calc R .
C6 C 0.3823(6) 0.3759(2) 0.3172(5) 0.0128(8) Uani 1 1 d . .
C7 C 0.3264(6) 0.6581(2) 0.0258(5) 0.0140(8) Uani 1 1 d . .
C8 C 1.0278(7) 0.3570(3) 0.6384(5) 0.0173(9) Uani 1 1 d . .
C9 C 1.0138(6) 0.4321(2) 0.5650(5) 0.0160(9) Uani 1 1 d . .
C10 C 1.0898(7) 0.5602(3) 0.5700(5) 0.0191(9) Uani 1 1 d . .
H10 H 1.147975 0.602200 0.616639 0.023 Uiso 1 1 d R .
N1 N 1.1059(6) 0.4922(2) 0.6368(4) 0.0184(8) Uiso 0.5 1 d . P
C1X C 1.1059(6) 0.4922(2) 0.6368(4) 0.0184(8) Uiso 0.5 1 d . P
H1 H 1.210665 0.485315 0.730433 0.028 Uiso 0.5 1 d R P
N2 N 0.3911(5) 0.5829(2) 0.2387(4) 0.0132(7) Uani 1 1 d . .
Nd1 Nd 0.51213(3) 0.28518(2) 0.63359(2) 0.01099(9) Uani 1 1 d . .
O1 O 0.4460(5) 0.37844(17) 0.4479(3) 0.0157(6) Uani 1 1 d . .
O2 O 0.3418(5) 0.31707(17) 0.2467(3) 0.0171(6) Uani 1 1 d . .
O3 O 0.2890(5) 0.66182(17) -0.1060(3) 0.0185(7) Uani 1 1 d . .
O4 O 0.3842(5) 0.71505(15) 0.1031(3) 0.0149(6) Uani 1 1 d . .
O5 O 0.8755(5) 0.31359(18) 0.6207(4) 0.0238(7) Uani 1 1 d . .
O6 O 1.1941(5) 0.34101(17) 0.7119(3) 0.0174(6) Uani 1 1 d . .
O7 O 0.1969(5) 0.23458(19) 0.4813(3) 0.0197(7) Uani 1 1 d . .
H7A H 0.085860 0.243341 0.524502 0.030 Uiso 1 1 d R .
H7B H 0.169480 0.227861 0.389472 0.030 Uiso 1 1 d R .

loop_
_atom_site_aniso_label
_atom_site_aniso_U_11
_atom_site_aniso_U_22
_atom_site_aniso_U_33
_atom_site_aniso_U_23
_atom_site_aniso_U_13
_atom_site_aniso_U_12
C1 0.0139(18) 0.011(2) 0.015(2) 0.0006(16) 0.0040(15) -0.0002(15)
C2 0.020(2) 0.009(2) 0.019(2) -0.0012(17) -0.0015(17) -0.0042(16)
C3 0.021(2) 0.014(2) 0.019(2) 0.0003(18) -0.0044(17) -0.0006(17)
C4 0.0130(18) 0.012(2) 0.017(2) 0.0057(17) 0.0022(15) -0.0004(15)
C5 0.0165(19) 0.012(2) 0.015(2) -0.0001(17) 0.0003(15) -0.0010(16)
C6 0.0105(18) 0.012(2) 0.017(2) 0.0003(16) 0.0044(15) 0.0001(15)
C7 0.0114(18) 0.014(2) 0.017(2) 0.0013(17) 0.0023(15) -0.0008(15)
C8 0.018(2) 0.013(2) 0.022(2) 0.0023(17) 0.0061(17) 0.0014(16)
C9 0.0098(18) 0.010(2) 0.029(2) 0.0007(18) 0.0052(16) 0.0015(15)
C10 0.015(2) 0.017(2) 0.026(2) -0.0082(18) 0.0032(17) -0.0004(16)
N2 0.0153(17) 0.0094(17) 0.0151(17) 0.0018(14) 0.0017(13) -0.0010(13)
Nd1 0.01299(13) 0.00723(14) 0.01277(14) 0.00034(7) 0.00132(9) 0.00011(7)
O1 0.0196(15) 0.0106(15) 0.0164(15) 0.0017(12) -0.0022(12) 0.0009(12)
O2 0.0248(16) 0.0072(15) 0.0190(16) -0.0037(12) 0.0004(12) 0.0012(12)
O3 0.0286(17) 0.0123(16) 0.0144(15) 0.0030(12) 0.0010(13) -0.0024(13)
O4 0.0187(15) 0.0093(15) 0.0160(16) -0.0001(11) -0.0022(12) -0.0013(11)
O5 0.0164(15) 0.0140(17) 0.041(2) 0.0020(15) 0.0051(14) -0.0024(13)
O6 0.0162(15) 0.0134(15) 0.0230(16) -0.0007(13) 0.0037(12) 0.0025(12)
O7 0.0200(16) 0.0254(17) 0.0142(16) -0.0036(14) 0.0036(12) -0.0040(14)

loop_
_atom_type_symbol
_atom_type_description
_atom_type_scat_dispersion_real
_atom_type_scat_dispersion_imag
_atom_type_scat_source
C C 0.0033 0.0016 'International Tables Vol C Tables 4.2.6.8 and 6.1.1.4'
H H 0.0000 0.0000 'International Tables Vol C Tables 4.2.6.8 and 6.1.1.4'
N N 0.0061 0.0033 'International Tables Vol C Tables 4.2.6.8 and 6.1.1.4'
Nd Nd -0.1943 3.0179 'International Tables Vol C Tables 4.2.6.8 and 6.1.1.4'
O O 0.0106 0.0060 'International Tables Vol C Tables 4.2.6.8 and 6.1.1.4'

loop_
_citation_id
_citation_doi
_citation_year
1 10.1039/C8TC06445H 2019

loop_
_geom_angle_atom_site_label_1
_geom_angle_atom_site_label_2
_geom_angle_atom_site_label_3
_geom_angle
_geom_angle_site_symmetry_1
_geom_angle_site_symmetry_3
C2 C1 C5 117.9(4) . .
C2 C1 C6 121.6(4) . .
C5 C1 C6 120.5(4) . .
C1 C2 H2 120.5 . .
C1 C2 C3 118.9(4) . .
C3 C2 H2 120.5 . .
C2 C3 H3 120.5 . .
C4 C3 C2 119.1(4) . .
C4 C3 H3 120.5 . .
C3 C4 C7 121.5(4) . .
N2 C4 C3 122.9(4) . .
N2 C4 C7 115.5(4) . .
C1 C5 H5 118.3 . .
N2 C5 C1 123.5(4) . .
N2 C5 H5 118.3 . .
O1 C6 C1 118.0(4) . .
O2 C6 C1 116.7(4) . .
O2 C6 O1 125.3(4) . .
C4 C7 Nd1 160.2(3) . 2_655
O3 C7 C4 119.7(4) . .
O3 C7 Nd1 60.3(2) . 2_655
O3 C7 O4 122.8(4) . .
O4 C7 C4 117.5(4) . .
O4 C7 Nd1 65.0(2) . 2_655
O5 C8 C9 118.3(4) . .
O5 C8 O6 124.0(4) . .
O6 C8 C9 117.7(4) . .
C10 C9 C8 120.6(4) 3_766 .
N1 C9 C8 117.8(4) . .
N1 C9 C10 121.6(4) . 3_766
C9 C10 H10 119.5 3_766 .
N1 C10 C9 121.1(4) . 3_766
N1 C10 H10 119.4 . .
C9 N1 H1 121.9 . .
C10 N1 C9 117.3(4) . .
C10 N1 H1 119.7 . .
C4 N2 Nd1 118.1(3) . 3_666
C5 N2 C4 117.7(4) . .
C5 N2 Nd1 124.3(3) . 3_666
N2 Nd1 C7 144.71(11) 3_666 2_645
O1 Nd1 C7 102.43(11) . 2_645
O1 Nd1 N2 74.69(10) . 3_666
O1 Nd1 O2 140.59(11) . 4_566
O1 Nd1 O3 125.20(10) . 2_645
O1 Nd1 O4 136.53(10) . 3_666
O1 Nd1 O4 76.72(10) . 2_645
O1 Nd1 O5 86.20(11) . .
O1 Nd1 O6 80.38(11) . 1_455
O1 Nd1 O7 76.06(10) . .
O2 Nd1 C7 80.62(12) 4_566 2_645
O2 Nd1 N2 124.30(11) 4_566 3_666
O2 Nd1 O3 69.60(11) 4_566 2_645
O2 Nd1 O4 70.29(10) 4_566 3_666
O2 Nd1 O4 99.50(10) 4_566 2_645
O2 Nd1 O5 131.40(11) 4_566 .
O2 Nd1 O6 75.47(11) 4_566 1_455
O2 Nd1 O7 66.63(11) 4_566 .
O3 Nd1 C7 24.66(11) 2_645 2_645
O3 Nd1 N2 133.83(10) 2_645 3_666
O3 Nd1 O4 49.78(9) 2_645 2_645
O4 Nd1 C7 25.75(10) 2_645 2_645
O4 Nd1 C7 114.78(11) 3_666 2_645
O4 Nd1 N2 135.24(10) 2_645 3_666
O4 Nd1 N2 62.02(10) 3_666 3_666
O4 Nd1 O3 90.14(10) 3_666 2_645
O4 Nd1 O4 138.48(10) 3_666 2_645
O4 Nd1 O7 133.16(10) 3_666 .
O5 Nd1 C7 75.34(11) . 2_645
O5 Nd1 N2 69.39(11) . 3_666
O5 Nd1 O3 71.09(11) . 2_645
O5 Nd1 O4 75.06(11) . 2_645
O5 Nd1 O4 82.45(12) . 3_666
O5 Nd1 O6 140.77(11) . 1_455
O5 Nd1 O7 141.43(11) . .
O6 Nd1 C7 143.53(11) 1_455 2_645
O6 Nd1 N2 71.53(11) 1_455 3_666
O6 Nd1 O3 144.74(11) 1_455 2_645
O6 Nd1 O4 135.42(10) 1_455 2_645
O6 Nd1 O4 82.47(11) 1_455 3_666
O6 Nd1 O7 69.91(11) 1_455 .
O7 Nd1 C7 75.50(11) . 2_645
O7 Nd1 N2 134.58(11) . 3_666
O7 Nd1 O3 91.52(11) . 2_645
O7 Nd1 O4 67.71(10) . 2_645
C6 O1 Nd1 134.2(3) . .
C6 O2 Nd1 140.9(3) . 4_565
C7 O3 Nd1 95.1(3) . 2_655
C7 O4 Nd1 89.2(3) . 2_655
C7 O4 Nd1 126.5(3) . 3_666
Nd1 O4 Nd1 138.61(12) 3_666 2_655
C8 O5 Nd1 151.7(3) . .
C8 O6 Nd1 129.1(3) . 1_655
Nd1 O7 H7A 109.5 . .
Nd1 O7 H7B 133.2 . .
H7A O7 H7B 112.1 . .

loop_
_geom_bond_atom_site_label_1
_geom_bond_atom_site_label_2
_geom_bond_distance
_geom_bond_site_symmetry_2
C1 C2 1.387(6) .
C1 C5 1.401(6) .
C1 C6 1.502(6) .
C2 H2 0.9500 .
C2 C3 1.388(6) .
C3 H3 0.9500 .
C3 C4 1.382(6) .
C4 C7 1.504(6) .
C4 N2 1.342(5) .
C5 H5 0.9500 .
C5 N2 1.335(6) .
C6 O1 1.257(5) .
C6 O2 1.256(5) .
C7 Nd1 2.955(4) 2_655
C7 O3 1.238(5) .
C7 O4 1.284(5) .
C8 C9 1.505(6) .
C8 O5 1.256(5) .
C8 O6 1.262(5) .
C9 C10 1.385(6) 3_766
C9 N1 1.375(6) .
C10 H10 0.9301 .
C10 N1 1.365(6) .
N1 H1 1.0686 .
N2 Nd1 2.691(4) 3_666
Nd1 O1 2.417(3) .
Nd1 O2 2.424(3) 4_566
Nd1 O3 2.577(3) 2_645
Nd1 O4 2.679(3) 2_645
Nd1 O4 2.496(3) 3_666
Nd1 O5 2.426(3) .
Nd1 O6 2.460(3) 1_455
Nd1 O7 2.556(3) .
O7 H7A 0.8701 .
O7 H7B 0.8700 .

loop_
_geom_hbond_atom_site_label_D
_geom_hbond_atom_site_label_H
_geom_hbond_atom_site_label_A
_geom_hbond_distance_DH
_geom_hbond_distance_HA
_geom_hbond_distance_DA
_geom_hbond_angle_DHA
_geom_hbond_site_symmetry_A
O7 H7A O5 0.87 2.11 2.917(5) 153.7 1_455
O7 H7B O2 0.87 2.41 2.868(5) 112.9 .
O7 H7B O6 0.87 2.08 2.856(5) 147.7 4_465

loop_
_geom_torsion_atom_site_label_1
_geom_torsion_atom_site_label_2
_geom_torsion_atom_site_label_3
_geom_torsion_atom_site_label_4
_geom_torsion
_geom_torsion_site_symmetry_1
_geom_torsion_site_symmetry_4
C1 C2 C3 C4 -0.1(7) . .
C1 C5 N2 C4 -0.6(6) . .
C1 C5 N2 Nd1 177.9(3) . 3_666
C1 C6 O1 Nd1 176.5(3) . .
C1 C6 O2 Nd1 104.2(5) . 4_565
C2 C1 C5 N2 -1.8(6) . .
C2 C1 C6 O1 -175.7(4) . .
C2 C1 C6 O2 3.8(6) . .
C2 C3 C4 C7 173.2(4) . .
C2 C3 C4 N2 -2.4(7) . .
C3 C4 C7 Nd1 -90.0(9) . 2_655
C3 C4 C7 O3 -5.8(6) . .
C3 C4 C7 O4 177.9(4) . .
C3 C4 N2 C5 2.8(6) . .
C3 C4 N2 Nd1 -175.9(3) . 3_666
C4 C7 O3 Nd1 -157.1(3) . 2_655
C4 C7 O4 Nd1 158.0(3) . 2_655
C4 C7 O4 Nd1 0.6(5) . 3_666
C5 C1 C2 C3 2.1(6) . .
C5 C1 C6 O1 5.8(6) . .
C5 C1 C6 O2 -174.7(4) . .
C6 C1 C2 C3 -176.4(4) . .
C6 C1 C5 N2 176.7(4) . .
C7 C4 N2 C5 -173.1(4) . .
C7 C4 N2 Nd1 8.3(5) . 3_666
C8 C9 N1 C10 -179.2(4) . .
C9 C8 O5 Nd1 -56.7(8) . .
C9 C8 O6 Nd1 -86.0(5) . 1_655
C9 C10 N1 C9 -0.5(7) 3_766 .
C10 C9 N1 C10 0.5(7) 3_766 .
N2 C4 C7 Nd1 86.0(9) . 2_655
N2 C4 C7 O3 170.1(4) . .
N2 C4 C7 O4 -6.2(6) . .
Nd1 C7 O4 Nd1 -157.5(3) 2_655 3_666
O1 C6 O2 Nd1 -76.4(6) . 4_565
O2 C6 O1 Nd1 -2.9(7) . .
O3 C7 O4 Nd1 -18.1(4) . 2_655
O3 C7 O4 Nd1 -175.6(3) . 3_666
O4 C7 O3 Nd1 18.9(4) . 2_655
O5 C8 C9 C10 -35.8(6) . 3_766
O5 C8 C9 N1 143.9(4) . .
O5 C8 O6 Nd1 92.7(5) . 1_655
O6 C8 C9 C10 142.9(4) . 3_766
O6 C8 C9 N1 -37.4(6) . .
O6 C8 O5 Nd1 124.6(6) . .
